data_2207754
loop_
_publ_author_name
'Sheng-Li Li'
'Hoong-Kun Fun'
'Suchada Chantrapromma'
'Jie-Ying Wu'
'Yu-Peng Tian'

_publ_section_title
;
 Bis(thiosemicarbazide)cadmium(II) bis(maleate) dihydrate
;
_journal_coeditor_code CI6728
_journal_issue 1
_journal_name_full 'Acta Crystallographica Section E'
_journal_page_first m64
_journal_page_last m66
_journal_paper_doi 10.1107/S1600536805040808
_journal_volume 62
_journal_year 2006
_chemical_formula_iupac '[Cd (C H5 N3 S)2 (H2 O)2] (C4 H3 O4)2, 2H2 O'
_chemical_formula_moiety 'C2 H14 Cd N6 O2 S2 2+, 2C4 H3 O4 -, 2H2 O'
_chemical_formula_sum 'C10 H24 Cd N6 O12 S2'
_chemical_formula_weight 596.90
_chemical_name_common
;
Cadmium(II) bis[thiosemicarbazide] maleate
;
_chemical_name_systematic
;
Bis(thiosemicarbazide)cadmium(II) bis(maleate) dihydrate
;
_space_group_IT_number 14
_symmetry_cell_setting monoclinic
_symmetry_space_group_name_Hall '-P 2ybc'
_symmetry_space_group_name_H-M 'P 1 21/c 1'
_atom_sites_solution_hydrogens geom
_atom_sites_solution_primary direct
_atom_sites_solution_secondary difmap
_audit_creation_method SHELXL-97
_cell_angle_alpha 90.00
_cell_angle_beta 107.9569(10)
_cell_angle_gamma 90.00
_cell_formula_units_Z 2
_cell_length_a 12.44440(10)
_cell_length_b 6.12390(10)
_cell_length_c 14.9076(3)
_cell_measurement_reflns_used 2471
_cell_measurement_temperature 297(2)
_cell_measurement_theta_max 27.50
_cell_measurement_theta_min 1.72
_cell_volume 1080.74(3)
_computing_cell_refinement 'SAINT (Siemens, 1996)'
_computing_data_collection 'SMART (Siemens, 1996)'
_computing_data_reduction SAINT
_computing_molecular_graphics SHELXTL
_computing_publication_material 'SHELXTL and PLATON (Spek, 2003)'
_computing_structure_refinement SHELXTL
_computing_structure_solution 'SHELXTL (Sheldrick, 1997)'
_diffrn_ambient_temperature 297(2)
_diffrn_detector_area_resol_mean 8.33
_diffrn_measured_fraction_theta_full 0.998
_diffrn_measured_fraction_theta_max 0.998
_diffrn_measurement_device_type 'Siemens SMART CCD area-detector'
_diffrn_measurement_method \w
_diffrn_radiation_monochromator graphite
_diffrn_radiation_source 'fine-focus sealed tube'
_diffrn_radiation_type MoK\a
_diffrn_radiation_wavelength 0.71073
_diffrn_reflns_av_R_equivalents 0.0954
_diffrn_reflns_av_sigmaI/netI 0.0960
_diffrn_reflns_limit_h_max 16
_diffrn_reflns_limit_h_min -8
_diffrn_reflns_limit_k_max 7
_diffrn_reflns_limit_k_min -7
_diffrn_reflns_limit_l_max 14
_diffrn_reflns_limit_l_min -19
_diffrn_reflns_number 7169
_diffrn_reflns_theta_full 27.50
_diffrn_reflns_theta_max 27.50
_diffrn_reflns_theta_min 1.72
_diffrn_standards_number 0
_exptl_absorpt_coefficient_mu 1.273
_exptl_absorpt_correction_T_max 0.756
_exptl_absorpt_correction_T_min 0.700
_exptl_absorpt_correction_type multi-scan
_exptl_absorpt_process_details '(SADABS; Sheldrick, 1996)'
_exptl_crystal_colour colourless
_exptl_crystal_density_diffrn 1.834
_exptl_crystal_density_method 'not measured'
_exptl_crystal_description Block
_exptl_crystal_F_000 604
_exptl_crystal_size_max 0.40
_exptl_crystal_size_mid 0.24
_exptl_crystal_size_min 0.22
_refine_diff_density_max 1.071
_refine_diff_density_min -2.681
_refine_ls_extinction_coef 0.0156(16)
_refine_ls_extinction_expression Fc^*^=kFc[1+0.001xFc^2^\l^3^/sin(2\q)]^-1/4^
_refine_ls_extinction_method SHELXTL
_refine_ls_goodness_of_fit_ref 1.018
_refine_ls_hydrogen_treatment mixed
_refine_ls_matrix_type full
_refine_ls_number_parameters 159
_refine_ls_number_reflns 2467
_refine_ls_number_restraints 0
_refine_ls_restrained_S_all 1.018
_refine_ls_R_factor_all 0.0552
_refine_ls_R_factor_gt 0.0417
_refine_ls_shift/su_max 0.001
_refine_ls_shift/su_mean 0.000
_refine_ls_structure_factor_coef Fsqd
_refine_ls_weighting_details 'calc w = 1/[\s^2^(Fo^2^)+(0.0234P)^2^] where P = (Fo^2^+2Fc^2^)/3'
_refine_ls_weighting_scheme calc
_refine_ls_wR_factor_gt 0.0948
_refine_ls_wR_factor_ref 0.0983
_reflns_number_gt 2121
_reflns_number_total 2471
_reflns_threshold_expression I>2\s(I)
_cod_data_source_file ci6728.cif
_cod_data_source_block I
_cod_depositor_comments
;
The following automatic conversions were performed:
'_symmetry_cell_setting' value 'Monoclinic' changed to 'monoclinic'
according to '/home/saulius/struct/CIF-dictionaries/cif_core.dic'
dictionary named 'cif_core.dic' version 2.4.1 from 2010-06-29.

Automatic conversion script
Id: cif_fix_enum 1527 2010-12-29 10:47:43Z saulius 

The following automatic conversions were performed:

'_symmetry_cell_setting' value 'Monoclinic' changed to 'monoclinic'
according to /home/saulius/struct/CIF-dictionaries/cif_core.dic
dictionary named 'cif_core.dic' version 2.4.1 from 2010-06-29.

Automatic conversion script
Id: cif_fix_values 1715 2011-07-08 13:25:40Z adriana 
;
_cod_original_sg_symbol_H-M 'P 21/c'
_cod_database_code 2207754
_cod_database_fobs_code 2207754

loop_
_symmetry_equiv_pos_as_xyz
'x, y, z'
'-x, y+1/2, -z+1/2'
'-x, -y, -z'
'x, -y-1/2, z-1/2'

loop_
_atom_site_label
_atom_site_fract_x
_atom_site_fract_y
_atom_site_fract_z
_atom_site_U_iso_or_equiv
_atom_site_adp_type
_atom_site_calc_flag
_atom_site_refinement_flags
_atom_site_occupancy
_atom_site_type_symbol
Cd1 0.0000 0.0000 0.5000 0.01566(14) Uani d S 1 Cd
S1 0.09041(6) -0.32747(10) 0.59979(5) 0.0200(2) Uani d . 1 S
O1 0.60369(19) 0.7530(4) 0.70488(17) 0.0326(6) Uani d . 1 O
O2 0.51927(19) 0.4497(4) 0.63866(17) 0.0229(5) Uani d . 1 O
H1O2 0.4606 0.4152 0.5980 0.034 Uiso calc R 1 H
O3 0.34931(17) 0.3541(3) 0.51436(15) 0.0204(5) Uani d . 1 O
O4 0.2110(2) 0.5226(3) 0.40642(18) 0.0249(5) Uani d . 1 O
N1 0.17525(19) 0.1442(3) 0.59001(17) 0.0158(5) Uani d . 1 N
H1N1 0.2167 0.1727 0.5514 0.019 Uiso calc R 1 H
H2N1 0.1633 0.2717 0.6154 0.019 Uiso calc R 1 H
N2 0.2376(2) 0.0058(3) 0.6628(2) 0.0167(5) Uani d . 1 N
H1N2 0.2972 0.0569 0.7036 0.020 Uiso calc R 1 H
N3 0.2795(2) -0.3146(4) 0.74097(18) 0.0242(6) Uani d . 1 N
H1N3 0.3399 -0.2540 0.7768 0.029 Uiso calc R 1 H
H2N3 0.2651 -0.4487 0.7499 0.029 Uiso calc R 1 H
C1 0.2086(2) -0.2009(4) 0.67162(19) 0.0150(6) Uani d . 1 C
C2 0.5266(2) 0.6610(5) 0.6444(2) 0.0196(6) Uani d . 1 C
C3 0.4422(2) 0.8004(4) 0.5747(2) 0.0192(6) Uani d . 1 C
H3 0.4563 0.9496 0.5815 0.023 Uiso calc R 1 H
C4 0.3507(2) 0.7468(4) 0.5051(2) 0.0175(6) Uani d . 1 C
H4 0.3116 0.8643 0.4705 0.021 Uiso calc R 1 H
C5 0.3000(3) 0.5280(4) 0.4730(2) 0.0159(6) Uani d . 1 C
O1W 0.05320(19) -0.1455(4) 0.36548(15) 0.0190(4) Uani d . 1 O
H1W1 0.079(4) -0.048(7) 0.341(4) 0.045(13) Uiso d . 1 H
H2W1 0.102(3) -0.233(7) 0.375(3) 0.037(12) Uiso d . 1 H
O2W 0.13384(19) 0.1816(3) 0.28256(16) 0.0199(5) Uani d . 1 O
H1W2 0.076(3) 0.227(6) 0.248(3) 0.033(11) Uiso d . 1 H
H2W2 0.159(3) 0.281(7) 0.317(3) 0.042(12) Uiso d . 1 H

loop_
_atom_site_aniso_label
_atom_site_aniso_U_11
_atom_site_aniso_U_22
_atom_site_aniso_U_33
_atom_site_aniso_U_12
_atom_site_aniso_U_13
_atom_site_aniso_U_23
Cd1 0.0165(2) 0.01311(18) 0.01522(19) 0.00239(9) 0.00165(13) 0.00377(9)
S1 0.0264(4) 0.0100(3) 0.0179(4) 0.0008(3) -0.0015(3) 0.0023(2)
O1 0.0280(13) 0.0275(11) 0.0313(14) 0.0013(9) -0.0070(11) -0.0068(10)
O2 0.0172(12) 0.0205(9) 0.0258(12) 0.0006(9) -0.0012(9) 0.0012(9)
O3 0.0194(11) 0.0135(9) 0.0265(11) -0.0020(8) 0.0045(9) 0.0020(8)
O4 0.0195(12) 0.0228(11) 0.0259(13) 0.0025(8) -0.0026(10) -0.0071(8)
N1 0.0169(12) 0.0113(10) 0.0198(12) 0.0011(9) 0.0063(10) 0.0033(9)
N2 0.0152(14) 0.0157(12) 0.0170(13) 0.0000(8) 0.0016(10) 0.0022(8)
N3 0.0270(15) 0.0188(12) 0.0209(13) 0.0034(10) -0.0012(11) 0.0047(10)
C1 0.0203(15) 0.0142(12) 0.0120(13) 0.0048(10) 0.0070(11) -0.0003(10)
C2 0.0179(15) 0.0212(14) 0.0208(15) 0.0017(11) 0.0073(12) -0.0027(12)
C3 0.0187(15) 0.0141(12) 0.0249(16) 0.0003(10) 0.0066(12) -0.0029(11)
C4 0.0181(15) 0.0134(12) 0.0220(15) 0.0015(11) 0.0074(12) 0.0008(11)
C5 0.0137(15) 0.0179(13) 0.0186(15) 0.0000(10) 0.0086(12) -0.0023(10)
O1W 0.0224(12) 0.0172(10) 0.0187(11) 0.0048(9) 0.0083(9) 0.0040(8)
O2W 0.0213(12) 0.0165(10) 0.0213(11) -0.0025(9) 0.0055(9) -0.0050(9)

loop_
_atom_type_symbol
_atom_type_description
_atom_type_scat_dispersion_real
_atom_type_scat_dispersion_imag
_atom_type_scat_source
C C 0.0033 0.0016 'International Tables Vol C Tables 4.2.6.8 and 6.1.1.4'
H H 0.0000 0.0000 'International Tables Vol C Tables 4.2.6.8 and 6.1.1.4'
N N 0.0061 0.0033 'International Tables Vol C Tables 4.2.6.8 and 6.1.1.4'
O O 0.0106 0.0060 'International Tables Vol C Tables 4.2.6.8 and 6.1.1.4'
S S 0.1246 0.1234 'International Tables Vol C Tables 4.2.6.8 and 6.1.1.4'
Cd Cd -0.8075 1.2024 'International Tables Vol C Tables 4.2.6.8 and 6.1.1.4'

loop_
_geom_angle_atom_site_label_1
_geom_angle_atom_site_label_2
_geom_angle_atom_site_label_3
_geom_angle_site_symmetry_1
_geom_angle_site_symmetry_3
_geom_angle
_geom_angle_publ_flag
N1 Cd1 N1 . 3_556 179.9990(10) y
N1 Cd1 O1W . . 99.53(8) y
N1 Cd1 O1W 3_556 . 80.47(8) y
N1 Cd1 O1W . 3_556 80.47(8) ?
N1 Cd1 O1W 3_556 3_556 99.53(8) ?
O1W Cd1 O1W . 3_556 180.0 y
N1 Cd1 S1 . . 78.30(5) y
N1 Cd1 S1 3_556 . 101.70(5) ?
O1W Cd1 S1 . . 90.55(6) y
O1W Cd1 S1 3_556 . 89.45(6) ?
N1 Cd1 S1 . 3_556 101.70(5) y
N1 Cd1 S1 3_556 3_556 78.30(5) ?
O1W Cd1 S1 . 3_556 89.45(6) y
O1W Cd1 S1 3_556 3_556 90.55(6) ?
S1 Cd1 S1 . 3_556 179.9990(10) y
C1 S1 Cd1 . . 98.54(9) ?
C2 O2 H1O2 . . 109.5 ?
N2 N1 Cd1 . . 114.07(16) ?
N2 N1 H1N1 . . 108.7 ?
Cd1 N1 H1N1 . . 108.7 ?
N2 N1 H2N1 . . 108.7 ?
Cd1 N1 H2N1 . . 108.7 ?
H1N1 N1 H2N1 . . 107.6 ?
C1 N2 N1 . . 123.1(2) ?
C1 N2 H1N2 . . 118.5 ?
N1 N2 H1N2 . . 118.5 ?
C1 N3 H1N3 . . 120.0 ?
C1 N3 H2N3 . . 120.0 ?
H1N3 N3 H2N3 . . 120.0 ?
N3 C1 N2 . . 116.0(3) ?
N3 C1 S1 . . 119.0(2) ?
N2 C1 S1 . . 125.0(2) ?
O1 C2 O2 . . 121.8(3) ?
O1 C2 C3 . . 117.9(3) ?
O2 C2 C3 . . 120.2(3) ?
C4 C3 C2 . . 130.7(3) ?
C4 C3 H3 . . 114.6 ?
C2 C3 H3 . . 114.6 ?
C3 C4 C5 . . 130.5(3) ?
C3 C4 H4 . . 114.8 ?
C5 C4 H4 . . 114.8 ?
O4 C5 O3 . . 122.6(3) ?
O4 C5 C4 . . 117.7(3) ?
O3 C5 C4 . . 119.7(3) ?
Cd1 O1W H1W1 . . 110(3) ?
Cd1 O1W H2W1 . . 119(3) ?
H1W1 O1W H2W1 . . 101(4) ?
H1W2 O2W H2W2 . . 105(4) ?

loop_
_geom_bond_atom_site_label_1
_geom_bond_atom_site_label_2
_geom_bond_site_symmetry_2
_geom_bond_distance
_geom_bond_publ_flag
Cd1 N1 . 2.352(2) y
Cd1 N1 3_556 2.352(2) ?
Cd1 O1W . 2.464(2) y
Cd1 O1W 3_556 2.464(2) ?
Cd1 S1 . 2.5433(7) y
Cd1 S1 3_556 2.5433(7) ?
S1 C1 . 1.715(3) y
O1 C2 . 1.232(4) y
O2 C2 . 1.298(3) y
O2 H1O2 . 0.82 ?
O3 C5 . 1.287(3) y
O4 C5 . 1.239(4) y
N1 N2 . 1.407(3) y
N1 H1N1 . 0.90 ?
N1 H2N1 . 0.90 ?
N2 C1 . 1.334(3) y
N2 H1N2 . 0.86 ?
N3 C1 . 1.331(3) y
N3 H1N3 . 0.86 ?
N3 H2N3 . 0.86 ?
C2 C3 . 1.496(4) y
C3 C4 . 1.325(4) y
C3 H3 . 0.93 ?
C4 C5 . 1.496(4) y
C4 H4 . 0.93 ?
O1W H1W1 . 0.81(5) ?
O1W H2W1 . 0.79(4) ?
O2W H1W2 . 0.80(4) ?
O2W H2W2 . 0.80(4) ?

loop_
_geom_hbond_atom_site_label_D
_geom_hbond_atom_site_label_H
_geom_hbond_atom_site_label_A
_geom_hbond_site_symmetry_A
_geom_hbond_distance_DH
_geom_hbond_distance_HA
_geom_hbond_distance_DA
_geom_hbond_angle_DHA
_geom_hbond_publ_flag
O2 H1O2 O3 1_555 0.82 1.60 2.415(3) 177 y
N1 H1N1 O3 1_555 0.90 2.20 3.020(3) 152 y
N1 H2N1 S1 1_565 0.90 2.60 3.420(2) 152 y
N2 H1N2 O1 2_646 0.86 1.95 2.772(4) 160 y
N3 H1N3 O2 2_646 0.86 2.20 3.056(4) 171 y
N3 H2N3 O1 2_636 0.86 2.40 3.009(3) 128 y
N3 H2N3 O2W 4_556 0.86 2.33 3.068(3) 144 y
O1W H1W1 O2W 1_555 0.82(5) 1.89(5) 2.704(3) 178(6) y
O1W H2W1 O4 1_545 0.79(4) 1.98(4) 2.761(3) 172(4) y
O2W H1W2 O1W 2_555 0.80(4) 2.09(4) 2.871(3) 166(4) y
O2W H2W2 O4 1_555 0.80(4) 1.96(4) 2.757(3) 175(4) y

loop_
_geom_torsion_atom_site_label_1
_geom_torsion_atom_site_label_2
_geom_torsion_atom_site_label_3
_geom_torsion_atom_site_label_4
_geom_torsion_site_symmetry_1
_geom_torsion
N1 Cd1 S1 C1 . 6.61(11)
N1 Cd1 S1 C1 3_556 -173.39(11)
O1W Cd1 S1 C1 . 106.22(11)
O1W Cd1 S1 C1 3_556 -73.78(11)
O1W Cd1 N1 N2 . -97.65(19)
O1W Cd1 N1 N2 3_556 82.35(19)
S1 Cd1 N1 N2 . -9.07(18)
S1 Cd1 N1 N2 3_556 170.93(18)
Cd1 N1 N2 C1 . 9.6(4)
N1 N2 C1 N3 . 176.3(3)
N1 N2 C1 S1 . -2.3(4)
Cd1 S1 C1 N3 . 176.2(2)
Cd1 S1 C1 N2 . -5.2(3)
O1 C2 C3 C4 . -177.9(3)
O2 C2 C3 C4 . 3.8(5)
C2 C3 C4 C5 . 0.7(6)
C3 C4 C5 O4 . 178.2(3)
C3 C4 C5 O3 . -2.0(5)
